data_4506810
loop_
_publ_author_name
'Gangavaram, Swarupa'
'Raghavender, S.'
'Sanphui, Palash'
'Pal, Sharmistha'
'Manjunatha, Sulur G.'
'Nambiar, Sudhir'
'Nangia, Ashwini'

_publ_section_title
;
 Polymorphs and Cocrystals of Nalidixic Acid
;
_journal_issue 10
_journal_name_full 'Crystal Growth &amp; Design'
_journal_page_first 4963
_journal_paper_doi 10.1021/cg300895c
_journal_volume 12
_journal_year 2012
_chemical_formula_sum 'C15 H15 N2 O4'
_chemical_formula_weight 287.29
_chemical_name_systematic
; 
 ? 
;
_space_group_IT_number 2
_symmetry_cell_setting triclinic
_symmetry_space_group_name_Hall '-P 1'
_symmetry_space_group_name_H-M 'P -1'
_atom_sites_solution_hydrogens geom
_atom_sites_solution_primary direct
_atom_sites_solution_secondary difmap
_audit_creation_method SHELXL-97
_cell_angle_alpha 87.82(3)
_cell_angle_beta 87.78(4)
_cell_angle_gamma 67.56(4)
_cell_formula_units_Z 2
_cell_length_a 7.559(4)
_cell_length_b 9.765(4)
_cell_length_c 10.036(4)
_cell_measurement_reflns_used 772
_cell_measurement_temperature 298(2)
_cell_measurement_theta_max 26.3150
_cell_measurement_theta_min 2.9105
_cell_volume 684.0(6)
_computing_structure_refinement 'SHELXL-97 (Sheldrick, 1997)'
_computing_structure_solution 'SHELXS-97 (Sheldrick, 1990)'
_diffrn_ambient_temperature 298(2)
_diffrn_measured_fraction_theta_full 0.992
_diffrn_measured_fraction_theta_max 0.992
_diffrn_measurement_device_type 'Xcalibur, Eos, Gemini'
_diffrn_measurement_method '\w scans'
_diffrn_radiation_monochromator graphite
_diffrn_radiation_source 'fine-focus sealed tube'
_diffrn_radiation_type MoK\a
_diffrn_radiation_wavelength 0.71073
_diffrn_reflns_av_R_equivalents 0.0365
_diffrn_reflns_av_sigmaI/netI 0.0813
_diffrn_reflns_limit_h_max 9
_diffrn_reflns_limit_h_min -8
_diffrn_reflns_limit_k_max 12
_diffrn_reflns_limit_k_min -9
_diffrn_reflns_limit_l_max 12
_diffrn_reflns_limit_l_min -11
_diffrn_reflns_number 4694
_diffrn_reflns_theta_full 26.37
_diffrn_reflns_theta_max 26.37
_diffrn_reflns_theta_min 2.92
_exptl_absorpt_coefficient_mu 0.103
_exptl_absorpt_correction_T_max 0.9798
_exptl_absorpt_correction_T_min 0.9640
_exptl_absorpt_correction_type multi-scan
_exptl_absorpt_process_details SADABS
_exptl_crystal_colour colorless
_exptl_crystal_density_diffrn 1.395
_exptl_crystal_density_method 'not measured'
_exptl_crystal_description plate
_exptl_crystal_F_000 302
_exptl_crystal_size_max 0.36
_exptl_crystal_size_mid 0.24
_exptl_crystal_size_min 0.20
_refine_diff_density_max 0.199
_refine_diff_density_min -0.247
_refine_diff_density_rms 0.052
_refine_ls_extinction_method none
_refine_ls_goodness_of_fit_ref 1.009
_refine_ls_matrix_type full
_refine_ls_number_parameters 194
_refine_ls_number_reflns 2784
_refine_ls_number_restraints 0
_refine_ls_restrained_S_all 1.009
_refine_ls_R_factor_all 0.1293
_refine_ls_R_factor_gt 0.0637
_refine_ls_shift/su_max 0.000
_refine_ls_shift/su_mean 0.000
_refine_ls_structure_factor_coef Fsqd
_refine_ls_weighting_details 'calc w=1/[\s^2^(Fo^2^)+(0.0436P)^2^+0.0000P] where P=(Fo^2^+2Fc^2^)/3'
_refine_ls_weighting_scheme calc
_refine_ls_wR_factor_gt 0.1129
_refine_ls_wR_factor_ref 0.1488
_reflns_number_gt 1440
_reflns_number_total 2784
_reflns_threshold_expression >2sigma(I)
_cod_data_source_file cg300895c_si_004.cif
_cod_data_source_block NA-HYQ
_cod_depositor_comments
;
The following automatic conversions were performed:

'_symmetry_cell_setting' value 'Triclinic' changed to 'triclinic'
according to /home/saulius/struct/CIF-dictionaries/cif_core.dic
dictionary named 'cif_core.dic' version 2.4.2 from 2011-04-26.

Automatic conversion script
Id: cif_fix_values 1891 2012-01-12 08:04:46Z andrius 
;
_cod_original_cell_volume 684.0(5)
_cod_original_sg_symbol_H-M P-1
_cod_database_code 4506810

loop_
_symmetry_equiv_pos_as_xyz
'x, y, z'
'-x, -y, -z'

loop_
_atom_site_label
_atom_site_type_symbol
_atom_site_fract_x
_atom_site_fract_y
_atom_site_fract_z
_atom_site_U_iso_or_equiv
_atom_site_adp_type
_atom_site_occupancy
_atom_site_symmetry_multiplicity
_atom_site_calc_flag
_atom_site_refinement_flags
C4 C 0.2422(3) -0.0853(3) 0.5230(3) 0.0385(7) Uani 1 1 d .
N2 N 0.3903(3) 0.1756(2) 0.2417(2) 0.0428(6) Uani 1 1 d .
O3 O 0.2293(3) -0.3172(2) 0.5903(2) 0.0611(6) Uani 1 1 d .
C10 C 0.3356(3) 0.0981(3) 0.3371(3) 0.0369(6) Uani 1 1 d .
O2 O 0.1219(3) -0.1343(2) 0.7319(2) 0.0633(6) Uani 1 1 d .
H2 H 0.1132 -0.0481 0.7346 0.095 Uiso 1 1 calc R
C5 C 0.2036(4) 0.0631(3) 0.5595(3) 0.0429(7) Uani 1 1 d .
C6 C 0.2538(3) 0.1542(3) 0.4600(3) 0.0388(7) Uani 1 1 d .
O1 O 0.1314(3) 0.1121(2) 0.6715(2) 0.0602(6) Uani 1 1 d .
N1 N 0.3678(3) -0.0488(2) 0.3082(2) 0.0409(6) Uani 1 1 d .
C3 C 0.3206(3) -0.1323(3) 0.4004(3) 0.0429(7) Uani 1 1 d .
H3 H 0.3429 -0.2295 0.3793 0.051 Uiso 1 1 calc R
C9 C 0.3602(4) 0.3160(3) 0.2667(3) 0.0470(8) Uani 1 1 d .
C7 C 0.2228(4) 0.3023(3) 0.4823(3) 0.0512(8) Uani 1 1 d .
H7 H 0.1664 0.3458 0.5621 0.061 Uiso 1 1 calc R
C12 C 0.1981(4) -0.1895(4) 0.6164(3) 0.0476(8) Uani 1 1 d .
C8 C 0.2759(4) 0.3820(3) 0.3862(3) 0.0542(8) Uani 1 1 d .
H8 H 0.2560 0.4804 0.4001 0.065 Uiso 1 1 calc R
C2 C 0.4416(4) -0.1075(3) 0.1756(3) 0.0543(8) Uani 1 1 d .
H2A H 0.5108 -0.2138 0.1835 0.065 Uiso 1 1 calc R
H2B H 0.5306 -0.0638 0.1417 0.065 Uiso 1 1 calc R
C11 C 0.4247(4) 0.4003(3) 0.1606(3) 0.0620(9) Uani 1 1 d .
H11A H 0.5620 0.3646 0.1577 0.093 Uiso 1 1 calc R
H11B H 0.3730 0.5038 0.1804 0.093 Uiso 1 1 calc R
H11C H 0.3804 0.3866 0.0757 0.093 Uiso 1 1 calc R
C1 C 0.2839(5) -0.0751(4) 0.0786(3) 0.0789(11) Uani 1 1 d .
H1A H 0.3377 -0.1119 -0.0073 0.118 Uiso 1 1 calc R
H1B H 0.2137 0.0300 0.0714 0.118 Uiso 1 1 calc R
H1C H 0.1992 -0.1226 0.1094 0.118 Uiso 1 1 calc R
O4 O 0.1957(3) 0.4649(2) 0.75799(19) 0.0575(6) Uani 1 1 d .
H4 H 0.1840 0.5453 0.7238 0.086 Uiso 1 1 calc R
C14 C 0.0333(4) 0.6196(3) 0.9431(3) 0.0448(7) Uani 1 1 d .
H14 H 0.0552 0.7001 0.9050 0.054 Uiso 1 1 calc R
C13 C 0.0954(4) 0.4864(3) 0.8779(3) 0.0423(7) Uani 1 1 d .
C15 C -0.0613(4) 0.6321(3) 1.0649(3) 0.0470(8) Uani 1 1 d .
H15 H -0.1026 0.7214 1.1090 0.056 Uiso 1 1 calc R

loop_
_atom_site_aniso_label
_atom_site_aniso_U_11
_atom_site_aniso_U_22
_atom_site_aniso_U_33
_atom_site_aniso_U_23
_atom_site_aniso_U_13
_atom_site_aniso_U_12
C4 0.0333(15) 0.0461(16) 0.0365(17) 0.0016(13) -0.0002(13) -0.0160(13)
N2 0.0418(13) 0.0413(13) 0.0454(15) 0.0039(11) -0.0022(11) -0.0163(11)
O3 0.0672(14) 0.0562(13) 0.0640(15) 0.0103(12) 0.0025(12) -0.0296(12)
C10 0.0306(14) 0.0367(15) 0.0420(17) 0.0028(13) -0.0039(13) -0.0114(12)
O2 0.0722(15) 0.0740(15) 0.0473(14) 0.0030(12) 0.0119(12) -0.0333(14)
C5 0.0354(15) 0.0550(18) 0.0382(18) -0.0038(14) 0.0004(14) -0.0171(14)
C6 0.0364(15) 0.0418(16) 0.0386(17) -0.0034(13) -0.0021(13) -0.0150(13)
O1 0.0716(14) 0.0706(14) 0.0424(13) -0.0110(11) 0.0121(11) -0.0321(12)
N1 0.0387(13) 0.0402(13) 0.0399(14) -0.0010(11) 0.0020(11) -0.0112(11)
C3 0.0391(16) 0.0411(16) 0.0493(19) 0.0044(14) -0.0031(14) -0.0164(14)
C9 0.0414(17) 0.0490(18) 0.053(2) 0.0095(15) -0.0101(15) -0.0203(15)
C7 0.0485(18) 0.0533(18) 0.051(2) -0.0074(15) -0.0021(15) -0.0179(15)
C12 0.0394(17) 0.060(2) 0.046(2) 0.0055(16) -0.0055(15) -0.0217(16)
C8 0.059(2) 0.0433(17) 0.063(2) -0.0042(16) -0.0029(18) -0.0220(16)
C2 0.061(2) 0.0442(17) 0.052(2) -0.0105(15) 0.0222(18) -0.0152(15)
C11 0.065(2) 0.0566(19) 0.068(2) 0.0137(17) -0.0081(18) -0.0282(17)
C1 0.096(3) 0.086(3) 0.048(2) -0.0184(19) 0.006(2) -0.026(2)
O4 0.0770(14) 0.0486(12) 0.0470(13) -0.0047(10) 0.0163(11) -0.0255(12)
C14 0.0501(17) 0.0364(15) 0.0491(19) 0.0039(14) 0.0018(15) -0.0184(14)
C13 0.0444(16) 0.0446(16) 0.0379(17) 0.0000(14) 0.0034(14) -0.0173(14)
C15 0.0538(18) 0.0384(16) 0.0488(19) -0.0020(14) 0.0031(15) -0.0180(14)

loop_
_atom_type_symbol
_atom_type_description
_atom_type_scat_dispersion_real
_atom_type_scat_dispersion_imag
_atom_type_scat_source
C C 0.0033 0.0016 'International Tables Vol C Tables 4.2.6.8 and 6.1.1.4'
H H 0.0000 0.0000 'International Tables Vol C Tables 4.2.6.8 and 6.1.1.4'
N N 0.0061 0.0033 'International Tables Vol C Tables 4.2.6.8 and 6.1.1.4'
O O 0.0106 0.0060 'International Tables Vol C Tables 4.2.6.8 and 6.1.1.4'

loop_
_geom_angle_atom_site_label_1
_geom_angle_atom_site_label_2
_geom_angle_atom_site_label_3
_geom_angle
_geom_angle_site_symmetry_1
_geom_angle_site_symmetry_3
C3 C4 C5 119.7(2) . .
C3 C4 C12 119.4(3) . .
C5 C4 C12 120.9(3) . .
C9 N2 C10 117.3(2) . .
N2 C10 C6 124.3(2) . .
N2 C10 N1 116.2(2) . .
C6 C10 N1 119.5(2) . .
C12 O2 H2 109.5 . .
O1 C5 C4 122.2(2) . .
O1 C5 C6 121.9(3) . .
C4 C5 C6 115.8(2) . .
C10 C6 C7 116.8(2) . .
C10 C6 C5 121.3(2) . .
C7 C6 C5 121.9(3) . .
C3 N1 C10 118.9(2) . .
C3 N1 C2 120.5(2) . .
C10 N1 C2 120.5(2) . .
N1 C3 C4 124.8(3) . .
N1 C3 H3 117.6 . .
C4 C3 H3 117.6 . .
N2 C9 C8 122.2(2) . .
N2 C9 C11 116.8(3) . .
C8 C9 C11 121.0(3) . .
C8 C7 C6 119.4(3) . .
C8 C7 H7 120.3 . .
C6 C7 H7 120.3 . .
O3 C12 O2 121.5(3) . .
O3 C12 C4 123.4(3) . .
O2 C12 C4 115.1(3) . .
C7 C8 C9 120.0(3) . .
C7 C8 H8 120.0 . .
C9 C8 H8 120.0 . .
N1 C2 C1 111.9(2) . .
N1 C2 H2A 109.2 . .
C1 C2 H2A 109.2 . .
N1 C2 H2B 109.2 . .
C1 C2 H2B 109.2 . .
H2A C2 H2B 107.9 . .
C9 C11 H11A 109.5 . .
C9 C11 H11B 109.5 . .
H11A C11 H11B 109.5 . .
C9 C11 H11C 109.5 . .
H11A C11 H11C 109.5 . .
H11B C11 H11C 109.5 . .
C2 C1 H1A 109.5 . .
C2 C1 H1B 109.5 . .
H1A C1 H1B 109.5 . .
C2 C1 H1C 109.5 . .
H1A C1 H1C 109.5 . .
H1B C1 H1C 109.5 . .
C13 O4 H4 109.5 . .
C15 C14 C13 119.6(2) . .
C15 C14 H14 120.2 . .
C13 C14 H14 120.2 . .
O4 C13 C15 117.6(2) . 2_567
O4 C13 C14 122.7(2) . .
C15 C13 C14 119.7(2) 2_567 .
C14 C15 C13 120.7(2) . 2_567
C14 C15 H15 119.7 . .
C13 C15 H15 119.7 2_567 .

loop_
_geom_bond_atom_site_label_1
_geom_bond_atom_site_label_2
_geom_bond_distance
_geom_bond_site_symmetry_2
C4 C3 1.362(3) .
C4 C5 1.425(4) .
C4 C12 1.479(4) .
N2 C9 1.333(3) .
N2 C10 1.347(3) .
O3 C12 1.215(3) .
C10 C6 1.393(3) .
C10 N1 1.401(3) .
O2 C12 1.313(3) .
O2 H2 0.8200 .
C5 O1 1.259(3) .
C5 C6 1.446(3) .
C6 C7 1.399(3) .
N1 C3 1.337(3) .
N1 C2 1.472(3) .
C3 H3 0.9300 .
C9 C8 1.395(4) .
C9 C11 1.500(3) .
C7 C8 1.359(4) .
C7 H7 0.9300 .
C8 H8 0.9300 .
C2 C1 1.499(4) .
C2 H2A 0.9700 .
C2 H2B 0.9700 .
C11 H11A 0.9600 .
C11 H11B 0.9600 .
C11 H11C 0.9600 .
C1 H1A 0.9600 .
C1 H1B 0.9600 .
C1 H1C 0.9600 .
O4 C13 1.376(3) .
O4 H4 0.8200 .
C14 C15 1.377(3) .
C14 C13 1.384(4) .
C14 H14 0.9300 .
C13 C15 1.380(3) 2_567
C15 C13 1.379(3) 2_567
C15 H15 0.9300 .
